data_7718270
loop_
_publ_author_name
'Chen, Jiale'
'Zhou, Haipeng'
'Sha, Huimin'
'Liu, Jinfeng'
'Zhu, Xiu'
'Xu, Guisheng'
'Wang, Jiankang'

_publ_section_title
;
 NaCaGa<sub>3</sub>S<sub>6</sub>: a mixed alkali metal and alkaline earth
 metal sulfide with a distinctive
 [Ga<sub>5</sub>S<sub>10</sub>]<sub>&#x221e;</sub> layered framework.
;
_journal_issue 13
_journal_name_full 'Dalton transactions (Cambridge, England : 2003)'
_journal_page_first 5526
_journal_page_last 5531
_journal_paper_doi 10.1039/d5dt00054h
_journal_volume 54
_journal_year 2025
_chemical_formula_sum 'Ca0.44 Ga1.33 Na0.44 S2.67'
_chemical_formula_weight 206.48
_space_group_crystal_system orthorhombic
_space_group_IT_number 61
_space_group_name_Hall '-P 2ac 2ab'
_space_group_name_H-M_alt 'P b c a'
_audit_creation_method SHELXL-2019/1
_audit_update_record
;
2024-05-21 deposited with the CCDC.	2025-03-04 downloaded from the CCDC.
;
_cell_angle_alpha 90
_cell_angle_beta 90
_cell_angle_gamma 90
_cell_formula_units_Z 18
_cell_length_a 6.9613(5)
_cell_length_b 14.6439(9)
_cell_length_c 20.1221(15)
_cell_measurement_reflns_used 3568
_cell_measurement_temperature 297(2)
_cell_measurement_theta_max 27.36
_cell_measurement_theta_min 2.46
_cell_volume 2051.3(2)
_computing_cell_refinement 'Bruker SAINT'
_computing_data_collection 'Bruker APEX3'
_computing_data_reduction 'Bruker SAINT'
_computing_molecular_graphics 'Bruker SHELXTL'
_computing_publication_material 'Bruker SHELXTL'
_computing_structure_refinement 'SHELXL-2019/1 (Sheldrick, 2019)'
_computing_structure_solution 'SHELXT 2018/2 (Sheldrick, 2018)'
_diffrn_ambient_temperature 297(2)
_diffrn_measured_fraction_theta_full 0.999
_diffrn_measured_fraction_theta_max 0.998
_diffrn_measurement_device_type 'Bruker APEX-III CCD'
_diffrn_measurement_method '\f and \w scans'
_diffrn_radiation_type MoK\a
_diffrn_radiation_wavelength 0.71073
_diffrn_reflns_av_R_equivalents 0.0398
_diffrn_reflns_av_unetI/netI 0.0251
_diffrn_reflns_Laue_measured_fraction_full 0.999
_diffrn_reflns_Laue_measured_fraction_max 0.998
_diffrn_reflns_limit_h_max 9
_diffrn_reflns_limit_h_min -9
_diffrn_reflns_limit_k_max 19
_diffrn_reflns_limit_k_min -16
_diffrn_reflns_limit_l_max 26
_diffrn_reflns_limit_l_min -26
_diffrn_reflns_number 17376
_diffrn_reflns_point_group_measured_fraction_full 0.999
_diffrn_reflns_point_group_measured_fraction_max 0.998
_diffrn_reflns_theta_full 25.242
_diffrn_reflns_theta_max 27.502
_diffrn_reflns_theta_min 2.024
_exptl_absorpt_coefficient_mu 9.515
_exptl_absorpt_correction_type 'Numerical Mu From Formula'
_exptl_crystal_colour PALE_YELLOW
_exptl_crystal_density_diffrn 3.009
_exptl_crystal_description BLOCK
_exptl_crystal_F_000 1760
_exptl_crystal_size_max 0.183
_exptl_crystal_size_mid 0.107
_exptl_crystal_size_min 0.106
_exptl_transmission_factor_max 0.7456
_exptl_transmission_factor_min 0.4997
_refine_diff_density_max 0.511
_refine_diff_density_min -0.699
_refine_diff_density_rms 0.119
_refine_ls_extinction_method none
_refine_ls_goodness_of_fit_ref 1.142
_refine_ls_hydrogen_treatment undef
_refine_ls_matrix_type full
_refine_ls_number_parameters 100
_refine_ls_number_reflns 2350
_refine_ls_number_restraints 0
_refine_ls_restrained_S_all 1.142
_refine_ls_R_factor_all 0.0278
_refine_ls_R_factor_gt 0.0212
_refine_ls_shift/su_max 0.001
_refine_ls_shift/su_mean 0.000
_refine_ls_structure_factor_coef Fsqd
_refine_ls_weighting_details 'w=1/[\s^2^(Fo^2^)+(0.0089P)^2^+5.2819P] where P=(Fo^2^+2Fc^2^)/3'
_refine_ls_weighting_scheme calc
_refine_ls_wR_factor_gt 0.0387
_refine_ls_wR_factor_ref 0.0468
_reflns_Friedel_coverage 0.000
_reflns_number_gt 2090
_reflns_number_total 2350
_reflns_threshold_expression 'I > 2\s(I)'
_cod_data_source_file d5dt00054h2.cif
_cod_data_source_block 12_a
_cod_depositor_comments 'Adding full bibliography for 7718270.cif.'
_cod_database_code 7718270
_shelx_shelxl_version_number 2019/1
_shelx_space_group_comment
;
The symmetry employed for this shelxl refinement is uniquely defined
by the following loop, which should always be used as a source of
symmetry information in preference to the above space-group names.
They are only intended as comments.
;
_shelx_estimated_absorpt_t_min 0.0362
_shelx_estimated_absorpt_t_max 0.1125

loop_
_space_group_symop_operation_xyz
'x, y, z'
'-x+1/2, -y, z+1/2'
'-x, y+1/2, -z+1/2'
'x+1/2, -y+1/2, -z'
'-x, -y, -z'
'x-1/2, y, -z-1/2'
'x, -y-1/2, z-1/2'
'-x-1/2, y-1/2, z'

loop_
_atom_site_label
_atom_site_type_symbol
_atom_site_fract_x
_atom_site_fract_y
_atom_site_fract_z
_atom_site_U_iso_or_equiv
_atom_site_adp_type
_atom_site_occupancy
_atom_site_site_symmetry_order
_atom_site_calc_flag
_atom_site_refinement_flags_posn
_atom_site_refinement_flags_adp
_atom_site_refinement_flags_occupancy
_atom_site_disorder_assembly
_atom_site_disorder_group
Na1 Na 0.4895(2) 0.49660(12) 0.18451(8) 0.0332(4) Uani 1 1 d . . . . .
Ca1 Ca 1.08472(11) 0.80758(5) 0.41704(4) 0.01844(16) Uani 1 1 d . . . . .
Ga1 Ga 0.82860(5) 0.73750(2) 0.26703(2) 0.01191(9) Uani 1 1 d . . . . .
Ga2 Ga 0.52040(5) 0.61302(2) 0.38105(2) 0.01195(9) Uani 1 1 d . . . . .
Ga3 Ga 0.80966(5) 0.45028(2) 0.48563(2) 0.01260(9) Uani 1 1 d . . . . .
S1 S 0.88127(12) 0.56936(6) 0.55317(4) 0.01545(18) Uani 1 1 d . . . . .
S2 S 0.62891(13) 0.46835(5) 0.39331(4) 0.01568(18) Uani 1 1 d . . . . .
S3 S 0.59414(13) 0.82936(6) 0.22751(4) 0.01617(18) Uani 1 1 d . . . . .
S4 S 0.65896(13) 0.32794(5) 0.53330(4) 0.01387(18) Uani 1 1 d . . . . .
S5 S 0.33758(13) 0.60354(6) 0.28939(4) 0.01631(19) Uani 1 1 d . . . . .
S6 S 0.78418(16) 0.70041(8) 0.37484(5) 0.0313(3) Uani 1 1 d . . . . .

loop_
_atom_site_aniso_label
_atom_site_aniso_U_11
_atom_site_aniso_U_22
_atom_site_aniso_U_33
_atom_site_aniso_U_23
_atom_site_aniso_U_13
_atom_site_aniso_U_12
Na1 0.0290(10) 0.0444(10) 0.0262(8) -0.0153(7) 0.0046(7) -0.0095(8)
Ca1 0.0164(4) 0.0164(3) 0.0226(4) -0.0013(3) -0.0030(3) -0.0008(3)
Ga1 0.01043(19) 0.01379(17) 0.01152(18) 0.00011(14) 0.00044(15) -0.00079(14)
Ga2 0.01142(19) 0.01238(17) 0.01203(18) 0.00156(14) 0.00019(15) -0.00121(14)
Ga3 0.01068(19) 0.01310(17) 0.01400(18) 0.00053(14) 0.00040(15) -0.00036(14)
S1 0.0108(4) 0.0160(4) 0.0196(4) -0.0050(3) 0.0016(3) 0.0016(3)
S2 0.0164(5) 0.0124(4) 0.0182(4) 0.0022(3) -0.0052(4) -0.0003(3)
S3 0.0118(4) 0.0141(4) 0.0226(5) 0.0020(3) -0.0032(4) -0.0013(3)
S4 0.0158(4) 0.0124(4) 0.0135(4) 0.0013(3) 0.0029(3) 0.0007(3)
S5 0.0175(5) 0.0163(4) 0.0151(4) 0.0040(3) -0.0053(4) -0.0037(3)
S6 0.0322(6) 0.0503(6) 0.0115(4) 0.0034(4) -0.0020(4) -0.0307(5)

loop_
_atom_type_symbol
_atom_type_description
_atom_type_scat_dispersion_real
_atom_type_scat_dispersion_imag
_atom_type_scat_source
Ca Ca 0.2262 0.3064 'International Tables Vol C Tables 4.2.6.8 and 6.1.1.4'
Ga Ga 0.2307 1.6083 'International Tables Vol C Tables 4.2.6.8 and 6.1.1.4'
Na Na 0.0362 0.0249 'International Tables Vol C Tables 4.2.6.8 and 6.1.1.4'
S S 0.1246 0.1234 'International Tables Vol C Tables 4.2.6.8 and 6.1.1.4'

loop_
_geom_angle_atom_site_label_1
_geom_angle_atom_site_label_2
_geom_angle_atom_site_label_3
_geom_angle
_geom_angle_site_symmetry_1
_geom_angle_site_symmetry_3
_geom_angle_publ_flag
S5 Na1 S5 83.09(5) . 6_656 ?
S5 Na1 S1 163.94(8) . 2_664 ?
S5 Na1 S1 94.77(5) 6_656 2_664 ?
S5 Na1 S2 98.83(6) . 6_556 ?
S5 Na1 S2 149.56(7) 6_656 6_556 ?
S1 Na1 S2 75.03(4) 2_664 6_556 ?
S5 Na1 S3 86.60(5) . 3_645 ?
S5 Na1 S3 118.56(6) 6_656 3_645 ?
S1 Na1 S3 108.18(6) 2_664 3_645 ?
S2 Na1 S3 91.86(5) 6_556 3_645 ?
S6 Ca1 S1 173.03(4) . 4_566 ?
S6 Ca1 S2 91.32(4) . 8_765 ?
S1 Ca1 S2 83.58(3) 4_566 8_765 ?
S6 Ca1 S4 100.79(4) . 5_766 ?
S1 Ca1 S4 84.93(3) 4_566 5_766 ?
S2 Ca1 S4 165.73(4) 8_765 5_766 ?
S6 Ca1 S4 82.12(3) . 8_765 ?
S1 Ca1 S4 101.05(3) 4_566 8_765 ?
S2 Ca1 S4 75.12(3) 8_765 8_765 ?
S4 Ca1 S4 98.90(3) 5_766 8_765 ?
S6 Ca1 S3 76.84(3) . 6_656 ?
S1 Ca1 S3 97.23(3) 4_566 6_656 ?
S2 Ca1 S3 75.70(3) 8_765 6_656 ?
S4 Ca1 S3 114.22(3) 5_766 6_656 ?
S4 Ca1 S3 143.34(4) 8_765 6_656 ?
S6 Ca1 Ga1 38.11(2) . . ?
S1 Ca1 Ga1 135.75(3) 4_566 . ?
S2 Ca1 Ga1 80.65(3) 8_765 . ?
S4 Ca1 Ga1 113.56(3) 5_766 . ?
S4 Ca1 Ga1 114.16(3) 8_765 . ?
S3 Ca1 Ga1 38.77(2) 6_656 . ?
S6 Ca1 Ga3 82.73(3) . 8_765 ?
S1 Ca1 Ga3 95.92(3) 4_566 8_765 ?
S2 Ca1 Ga3 37.37(2) 8_765 8_765 ?
S4 Ca1 Ga3 136.38(3) 5_766 8_765 ?
S4 Ca1 Ga3 37.980(19) 8_765 8_765 ?
S3 Ca1 Ga3 108.93(3) 6_656 8_765 ?
Ga1 Ca1 Ga3 95.989(19) . 8_765 ?
S6 Ga1 S3 112.49(4) . . ?
S6 Ga1 S5 106.06(4) . 6_656 ?
S3 Ga1 S5 111.03(4) . 6_656 ?
S6 Ga1 S3 101.88(4) . 6_656 ?
S3 Ga1 S3 104.50(4) . 6_656 ?
S5 Ga1 S3 120.68(4) 6_656 6_656 ?
S6 Ga1 Ca1 48.73(3) . . ?
S3 Ga1 Ca1 118.43(3) . . ?
S5 Ga1 Ca1 130.04(3) 6_656 . ?
S3 Ga1 Ca1 53.20(3) 6_656 . ?
S6 Ga2 S5 116.99(4) . . ?
S6 Ga2 S2 105.49(4) . . ?
S5 Ga2 S2 102.76(3) . . ?
S6 Ga2 S4 105.79(4) . 5_666 ?
S5 Ga2 S4 109.36(4) . 5_666 ?
S2 Ga2 S4 116.87(3) . 5_666 ?
S2 Ga3 S1 121.70(3) . . ?
S2 Ga3 S4 100.44(3) . . ?
S1 Ga3 S4 116.88(3) . . ?
S2 Ga3 S1 104.81(4) . 5_766 ?
S1 Ga3 S1 95.38(3) . 5_766 ?
S4 Ga3 S1 118.18(3) . 5_766 ?
S2 Ga3 Ca1 49.38(2) . 8_755 ?
S1 Ga3 Ca1 144.87(3) . 8_755 ?
S4 Ga3 Ca1 51.42(3) . 8_755 ?
S1 Ga3 Ca1 119.55(3) 5_766 8_755 ?
Ga3 S1 Ga3 84.62(3) . 5_766 ?
Ga3 S1 Ca1 117.43(4) . 4_466 ?
Ga3 S1 Ca1 147.01(4) 5_766 4_466 ?
Ga3 S1 Na1 110.60(5) . 2_665 ?
Ga3 S1 Na1 88.74(4) 5_766 2_665 ?
Ca1 S1 Na1 104.07(5) 4_466 2_665 ?
Ga3 S2 Ga2 112.66(4) . . ?
Ga3 S2 Ca1 93.24(3) . 8_755 ?
Ga2 S2 Ca1 128.53(4) . 8_755 ?
Ga3 S2 Na1 88.82(4) . 6_656 ?
Ga2 S2 Na1 95.38(4) . 6_656 ?
Ca1 S2 Na1 130.26(5) 8_755 6_656 ?
Ga1 S3 Ga1 102.51(3) . 6_556 ?
Ga1 S3 Ca1 107.52(4) . 6_556 ?
Ga1 S3 Ca1 88.03(3) 6_556 6_556 ?
Ga1 S3 Na1 114.07(5) . 3_655 ?
Ga1 S3 Na1 106.70(5) 6_556 3_655 ?
Ca1 S3 Na1 130.85(4) 6_556 3_655 ?
Ga3 S4 Ga2 105.62(3) . 5_666 ?
Ga3 S4 Ca1 113.92(4) . 5_766 ?
Ga2 S4 Ca1 109.83(4) 5_666 5_766 ?
Ga3 S4 Ca1 90.60(3) . 8_755 ?
Ga2 S4 Ca1 108.99(4) 5_666 8_755 ?
Ca1 S4 Ca1 125.21(3) 5_766 8_755 ?
Ga2 S5 Ga1 111.93(4) . 6_556 ?
Ga2 S5 Na1 115.76(5) . . ?
Ga1 S5 Na1 96.64(5) 6_556 . ?
Ga2 S5 Na1 110.75(5) . 6_556 ?
Ga1 S5 Na1 121.93(5) 6_556 6_556 ?
Na1 S5 Na1 98.44(6) . 6_556 ?
Ga2 S6 Ga1 107.64(4) . . ?
Ga2 S6 Ca1 158.73(5) . . ?
Ga1 S6 Ca1 93.16(4) . . ?

loop_
_geom_bond_atom_site_label_1
_geom_bond_atom_site_label_2
_geom_bond_distance
_geom_bond_site_symmetry_2
_geom_bond_publ_flag
Na1 S5 2.8326(18) . ?
Na1 S5 2.9327(18) 6_656 ?
Na1 S1 2.9540(18) 2_664 ?
Na1 S2 2.9871(19) 6_556 ?
Na1 S3 3.078(2) 3_645 ?
Ca1 S6 2.7498(12) . ?
Ca1 S1 2.8050(11) 4_566 ?
Ca1 S2 2.8253(11) 8_765 ?
Ca1 S4 2.8498(11) 5_766 ?
Ca1 S4 2.9051(12) 8_765 ?
Ca1 S3 2.9267(12) 6_656 ?
Ca1 Ga1 3.6530(8) . ?
Ca1 Ga3 3.7161(8) 8_765 ?
Ga1 S6 2.2578(10) . ?
Ga1 S3 2.2596(9) . ?
Ga1 S5 2.2673(9) 6_656 ?
Ga1 S3 2.2889(9) 6_656 ?
Ga2 S6 2.2417(10) . ?
Ga2 S5 2.2452(9) . ?
Ga2 S2 2.2626(9) . ?
Ga2 S4 2.2971(9) 5_666 ?
Ga3 S2 2.2593(9) . ?
Ga3 S1 2.2663(9) . ?
Ga3 S4 2.2869(9) . ?
Ga3 S1 2.3069(9) 5_766 ?
